data_4324086
loop_
_publ_author_name
'Stefan Mebs'
'Roman Kalinowski'
'Simon Grabowsky'
'Diana F\"orster'
'Rainer Kickbusch'
'Eugen Justus'
'Wolfgang Morgenroth'
'Carsten Paulmann'
'Peter Luger'
'Detlef Gabel'
'Dieter Lentz'

_publ_contact_author
;
    Prof. Dr. Dieter Lentz
    Institut f\"ur  Chemie und Biochemie
    Anorganische Chemie
    Freie Universit\"at Berlin
    Fabeckstr. 34-36
    14195, Berlin
    Germany
;
_publ_contact_author_email lentz@chemie.fu-berlin.de
_publ_contact_author_fax 0049-30-83852695
_publ_contact_author_phone 0049-30-83852695
_publ_section_title
;
 Real-Space Indicators for Chemical Bonding. Experimental and Theoretical
 Electron Density Studies of Four Deltahedral Boranes
;
_journal_name_full 'Inorganic Chemistry'
_journal_page_first 90
_journal_page_last 103
_journal_paper_doi 10.1021/ic1013158
_journal_volume 50
_journal_year 2011
_chemical_absolute_configuration aceto
_chemical_formula_moiety 'C4 H18 B10 N2'
_chemical_formula_sum 'C4 H18 B10 N2'
_chemical_formula_weight 202.30
_chemical_name_common dodecahydro-arachno-bis-acetonitrile
_chemical_name_systematic
; 
 ? 
;
_space_group_IT_number 15
_symmetry_cell_setting monoclinic
_symmetry_space_group_name_Hall '-C 2yc'
_symmetry_space_group_name_H-M 'C 1 2/c 1'
_audit_creation_method SHELXL-97
_cell_angle_alpha 90
_cell_angle_beta 112.66(1)
_cell_angle_gamma 90
_cell_formula_units_Z 4
_cell_length_a 15.187(3)
_cell_length_b 11.127(2)
_cell_length_c 7.762(1)
_cell_measurement_temperature 95(2)
_cell_volume 1210.4(4)
_computing_cell_refinement 'SMART (BRUKER-AXS)'
_computing_data_collection 'SMART (BRUKER-AXS)'
_computing_data_reduction 'SMART (BRUKER-AXS)'
_computing_molecular_graphics 'Volkov et al, (2006)'
_computing_publication_material 'Volkov et al, (2006)'
_computing_structure_refinement 'Volkov et al, (2006)'
_computing_structure_solution 'SHELXS-97 (Sheldrick, 1990)'
_diffrn_ambient_temperature 95(2)
_diffrn_measured_fraction_theta_full 0.963
_diffrn_measured_fraction_theta_max 0.963
_diffrn_measurement_device_type 'SMART 1K'
_diffrn_measurement_method \f
_diffrn_radiation_monochromator graphite
_diffrn_radiation_source 'fine-focus sealed tube'
_diffrn_radiation_type MoK\a
_diffrn_radiation_wavelength 0.71073
_diffrn_reflns_av_R_equivalents 0.0280
_diffrn_reflns_av_sigmaI/netI 0.0464
_diffrn_reflns_limit_h_max 32
_diffrn_reflns_limit_h_min -34
_diffrn_reflns_limit_k_max 25
_diffrn_reflns_limit_k_min 0
_diffrn_reflns_limit_l_max 17
_diffrn_reflns_limit_l_min 0
_diffrn_reflns_number 44091
_diffrn_reflns_reduction_process
;
 Scaled and merged with Sortav
 R.H. Blessing, (1987) Cryst. Rev. 1, 3-58
 R.H. Blessing, (1989) J. Appl. Cryst. 22, 396-397
;
_diffrn_reflns_theta_full 54.80
_diffrn_reflns_theta_max 54.80
_diffrn_reflns_theta_min 2.34
_exptl_absorpt_coefficient_mu 0.054
_exptl_absorpt_correction_type none
_exptl_crystal_colour colourless
_exptl_crystal_density_diffrn 1.110(1)
_exptl_crystal_density_method 'not measured'
_exptl_crystal_F_000 424.0
_exptl_crystal_size_max 0.5
_exptl_crystal_size_mid 0.35
_exptl_crystal_size_min 0.35
_refine_diff_density_max 0.112
_refine_diff_density_min -0.151
_refine_diff_density_rms 0.023
_refine_ls_extinction_method none
_refine_ls_goodness_of_fit_ref 0.604
_refine_ls_matrix_type full
_refine_ls_number_parameters 216
_refine_ls_number_reflns 7423
_refine_ls_number_restraints 0
_refine_ls_R_factor_all 0.045
_refine_ls_R_factor_gt 0.017
_refine_ls_R_Fsqd_factor 0.021
_refine_ls_shift/su_max 0
_refine_ls_structure_factor_coef Fsqd
_refine_ls_weighting_details
;
calc w2 = 1/[s^2^(Fo^2^)]
;
_refine_ls_weighting_scheme calc
_refine_ls_wR_factor_ref 0.030
_reflns_number_gt 5292
_reflns_number_total 7423
_reflns_threshold_expression >2sigma(I)
_cod_data_source_file ic1013158_si_002.cif
_cod_data_source_block aceto
_cod_original_cell_volume 1210.3(4)
_cod_database_code 4324086

loop_
_symmetry_equiv_pos_as_xyz
'x, y, z'
'-x, y, -z+1/2'
'x+1/2, y+1/2, z'
'-x+1/2, y+1/2, -z+1/2'
'-x, -y, -z'
'x, -y, z-1/2'
'-x+1/2, -y+1/2, -z'
'x+1/2, -y+1/2, z-1/2'

loop_
_atom_local_axes_atom_label
_atom_local_axes_atom0
_atom_local_axes_ax1
_atom_local_axes_atom1
_atom_local_axes_atom2
_atom_local_axes_ax2
N(1) C(1) Z N(1) B(2) Y
C(1) N(1) Z C(1) B(2) Y
C(2) C(1) Z C(2) H(23) Y
B(1) N(1) X B(1) B(2) Y
B(2) B(1) X B(2) N(1) Y
B(3) B(1) X B(3) B(2) Y
B(4) B(1) -X B(4) B(2) Y
H(1) B(1) Z H(1) N(1) Y
H(2) B(2) Z H(2) B(1) Y
H(3) B(3) Z H(3) B(1) Y
H(4) B(4) Z H(4) B(1) Y
H(5) B(5) Z H(5) DUM2 Y
H(21) C(2) Z H(21) H(22) Y
H(22) C(2) Z H(22) H(23) Y
H(23) C(2) Z H(23) H(21) Y

loop_
_atom_rho_multipole_atom_label
_atom_rho_multipole_coeff_Pv
_atom_rho_multipole_coeff_P00
_atom_rho_multipole_coeff_P11
_atom_rho_multipole_coeff_P1-1
_atom_rho_multipole_coeff_P10
_atom_rho_multipole_coeff_P20
_atom_rho_multipole_coeff_P21
_atom_rho_multipole_coeff_P2-1
_atom_rho_multipole_coeff_P22
_atom_rho_multipole_coeff_P2-2
_atom_rho_multipole_coeff_P30
_atom_rho_multipole_coeff_P31
_atom_rho_multipole_coeff_P3-1
_atom_rho_multipole_coeff_P32
_atom_rho_multipole_coeff_P3-2
_atom_rho_multipole_coeff_P33
_atom_rho_multipole_coeff_P3-3
_atom_rho_multipole_coeff_P40
_atom_rho_multipole_coeff_P41
_atom_rho_multipole_coeff_P4-1
_atom_rho_multipole_coeff_P42
_atom_rho_multipole_coeff_P4-2
_atom_rho_multipole_coeff_P43
_atom_rho_multipole_coeff_P4-3
_atom_rho_multipole_coeff_P44
_atom_rho_multipole_coeff_P4-4
_atom_rho_multipole_kappa
_atom_rho_multipole_kappa_prime0
_atom_rho_multipole_kappa_prime1
_atom_rho_multipole_kappa_prime2
_atom_rho_multipole_kappa_prime3
_atom_rho_multipole_kappa_prime4
_atom_rho_multipole_radial_slater_n0
_atom_rho_multipole_radial_slater_zeta0
_atom_rho_multipole_radial_slater_n1
_atom_rho_multipole_radial_slater_zeta1
_atom_rho_multipole_radial_slater_n2
_atom_rho_multipole_radial_slater_zeta2
_atom_rho_multipole_radial_slater_n3
_atom_rho_multipole_radial_slater_zeta3
_atom_rho_multipole_radial_slater_n4
_atom_rho_multipole_radial_slater_zeta4
N(1) 5.05(2) 0 0 0 -0.033(11) 0.198(9) 0 0 0 0 -0.005(9) 0 0 0 0 0 0 -0.016(10) 0 0 0 0 0 0 0 0 1.018085 0.907669 0.907669 0.907669 0.907669 0.907669 2 3.83936 2 3.83936 2 3.83936 3 3.83936 4 3.83936
C(1) 4.19(2) 0 0 0 0.227(14) 0.441(14) 0 0 0 0 0.059(13) 0 0 0 0 0 0 -0.056(14) 0 0 0 0 0 0 0 0 1.026445 0.902507 0.902507 0.902507 0.902507 0.902507 2 3.1762 2 3.1762 2 3.1762 3 3.1762 4 3.1762
C(2) 4.26(5) 0 0 0 -0.025(11) -0.088(10) 0 0 0 0 0.457(15) 0 0 0 0 0.005(7) -0.220(15) 0.212(12) 0 0 0 0 0.010(9) 0.054(13) 0 0 1.02696 0.848142 0.848142 0.848142 0.848142 0.848142 2 3.1762 2 3.1762 2 3.1762 3 3.1762 4 3.1762
B(1) 2.91(5) 0 -0.087(13) 0.015(18) 0 -0.021(13) 0 0 -0.078(12) -0.001(11) 0 -0.194(14) 0.132(16) 0 0 0.268(16) 0.032(14) 0.120(19) 0 0 -0.027(18) -0.099(16) 0 0 0.137(16) -0.026(16) 1.041888 0.926646 0.926646 0.926646 0.926646 0.926646 2 2.5246 2 2.5246 2 2.5246 3 2.5246 4 2.5246
B(2) 2.97(5) 0 0.015(16) -0.120(18) 0 -0.047(13) 0 0 -0.071(12) -0.019(12) 0 0.026(18) -0.158(16) 0 0 0.249(16) -0.080(14) -0.00(2) 0 0 -0.02(2) 0.045(19) 0 0 0.019(15) -0.02(2) 1.040176 0.91982 0.91982 0.91982 0.91982 0.91982 2 2.5246 2 2.5246 2 2.5246 3 2.5246 4 2.5246
B(3) 3.25(3) 0 0.015(12) 0.052(11) -0.003(11) 0.038(9) -0.086(9) -0.085(8) 0.031(9) 0.009(9) 0.043(12) -0.212(11) -0.226(10) 0.139(10) 0.156(11) -0.008(12) -0.036(10) -0.070(12) -0.006(11) 0.009(12) -0.019(11) 0.024(14) 0.012(12) -0.044(12) 0.021(14) 0.030(13) 1.034427 0.942916 0.942916 0.942916 0.942916 0.942916 2 2.5246 2 2.5246 2 2.5246 3 2.5246 4 2.5246
B(4) 3.2529 0 0.0147 0.0521 -0.0026 0.038 -0.0861 -0.0853 0.0306 0.0088 0.0425 -0.2121 -0.2259 0.1386 0.1555 -0.0083 -0.0359 -0.07 -0.006 0.0088 -0.0187 0.0235 0.0119 -0.0442 0.0209 0.0297 1.034427 0.942916 0.942916 0.942916 0.942916 0.942916 2 2.5246 2 2.5246 2 2.5246 3 2.5246 4 2.5246
B(5) 2.70(4) 0 0.005(16) -0.003(12) 0 -0.063(11) 0 0 0.057(11) 0.018(10) 0 0.134(13) 0.024(13) 0 0 -0.147(13) -0.080(10) 0.048(17) 0 0 -0.031(16) -0.006(14) 0 0 -0.027(15) -0.023(12) 1.044783 0.995806 0.995806 0.995806 0.995806 0.995806 2 2.5246 2 2.5246 2 2.5246 3 2.5246 4 2.5246
H(1) 1.08(2) 0 0 0 0.244(15) 0.16(2) 0 0 0 0 0.04(2) 0 0 0 0 0 0 0.01(2) 0 0 0 0 0 0 0 0 1.09641 1.012154 1.012154 1.012154 1.012154 1.012154 0 2 1 2 2 2 3 2 4 2
H(2) 1.09(2) 0 0 0 0.274(13) 0.09(2) 0 0 0 0 0.08(2) 0 0 0 0 0 0 -0.08(2) 0 0 0 0 0 0 0 0 1.133248 0.945538 0.945538 0.945538 0.945538 0.945538 0 2 1 2 2 2 3 2 4 2
H(3) 0.960(15) 0 0 0 0.223(11) 0.020(16) 0 0 0 0 0.06(2) 0 0 0 0 0 0 -0.01(2) 0 0 0 0 0 0 0 0 1.116201 0.892389 0.892389 0.892389 0.892389 0.892389 0 2 1 2 2 2 3 2 4 2
H(4) 0.899(14) 0 0 0 0.191(11) 0.005(16) 0 0 0 0 0.01(2) 0 0 0 0 0 0 -0.03(2) 0 0 0 0 0 0 0 0 1.116201 0.892389 0.892389 0.892389 0.892389 0.892389 0 2 1 2 2 2 3 2 4 2
H(5) 1.15(2) 0 0 0 0.262(16) 0.09(2) 0 0 0 0 0.09(2) 0 0 0 0 0 0 0.06(2) 0 0 0 0 0 0 0 0 1.115147 0.958403 0.958403 0.958403 0.958403 0.958403 0 2 1 2 2 2 3 2 4 2
H(6) 0.820(15) 0 -0.133(15) 0.111(13) 0 -0.02(2) 0 0 0.034(19) -0.071(17) 0 -0.11(2) -0.03(3) 0 0 -0.05(2) 0.05(2) -0.06(3) 0 0 -0.04(3) -0.14(3) 0 0 -0.07(2) -0.07(2) 1.147119 1.005852 1.005852 1.005852 1.005852 1.005852 0 2 1 2 2 2 3 2 4 2
H(21) 0.796(15) 0 0 0 0.183(8) 0.046(12) 0 0 0 0 -0.045(14) 0 0 0 0 0 0 -0.062(15) 0 0 0 0 0 0 0 0 1.150179 1.203357 1.203357 1.203357 1.203357 1.203357 0 2 1 2 2 2 3 2 4 2
H(22) 0.757(14) 0 0 0 0.168(7) 0.024(11) 0 0 0 0 -0.067(13) 0 0 0 0 0 0 -0.088(14) 0 0 0 0 0 0 0 0 1.150179 1.203357 1.203357 1.203357 1.203357 1.203357 0 2 1 2 2 2 3 2 4 2
H(23) 0.876(16) 0 0 0 0.194(9) 0.104(13) 0 0 0 0 0.023(16) 0 0 0 0 0 0 -0.022(16) 0 0 0 0 0 0 0 0 1.150179 1.203357 1.203357 1.203357 1.203357 1.203357 0 2 1 2 2 2 3 2 4 2

loop_
_atom_site_aniso_label
_atom_site_aniso_U_11
_atom_site_aniso_U_22
_atom_site_aniso_U_33
_atom_site_aniso_U_12
_atom_site_aniso_U_13
_atom_site_aniso_U_23
N(1) 0.01084(4) 0.01296(5) 0.00932(4) -0.00215(4) 0.00304(4) -0.00240(3)
C(1) 0.01123(5) 0.01356(6) 0.00923(4) -0.00180(4) 0.00302(4) -0.00233(4)
C(2) 0.01272(5) 0.01942(7) 0.01038(5) -0.00056(5) 0.00279(4) -0.00319(4)
B(1) 0.01024(5) 0.01053(6) 0.00969(5) -0.00119(5) 0.00335(4) -0.00134(4)
B(2) 0.01000(5) 0.01016(6) 0.00841(5) 0.00028(4) 0.00253(4) 0.00015(4)
B(3) 0.01005(5) 0.01275(6) 0.00924(5) -0.00076(5) 0.00431(4) -0.00069(4)
B(4) 0.00851(5) 0.01364(6) 0.01021(5) 0.00013(5) 0.00359(4) 0.00002(5)
B(5) 0.01152(6) 0.00995(6) 0.00935(5) 0.00208(5) 0.00328(4) -0.00028(4)
H(1) 0.031965 0.017948 0.027196 0.002994 0.008926 0.004293
H(2) 0.028135 0.028039 0.018711 0.005395 0.003133 0.005842
H(3) 0.029385 0.038937 0.020543 -0.001975 0.015551 -0.000509
H(4) 0.014476 0.042716 0.029049 -0.000028 0.008659 -0.001446
H(5) 0.033615 0.020403 0.028396 0.010135 0.009433 -0.002892
H(21) 0.031621 0.049553 0.022484 -0.006951 0.012569 0.000514
H(22) 0.023146 0.051204 0.030007 0.009496 0.006596 -0.007859
H(23) 0.044076 0.025949 0.031654 -0.007566 0.00415 -0.005732

loop_
_atom_site_type_symbol
_atom_site_label
_atom_site_fract_x
_atom_site_fract_y
_atom_site_fract_z
_atom_site_occupancy
_atom_site_symmetry_multiplicity
_atom_site_U_iso_or_equiv
N N(1) 0.348987(11) 0.113006(13) 0.83238(2) 1 8 0.011
C C(1) 0.294785(12) 0.097924(15) 0.68265(2) 1 8 0.012
C C(2) 0.225324(13) 0.080477(19) 0.49490(2) 1 8 0.015
B B(1) 0.420326(13) 0.134414(18) 1.03146(2) 1 8 0.010
B B(2) 0.432619(12) 0.289824(18) 1.06587(2) 1 8 0.010
B B(3) 0.532657(13) 0.213935(18) 1.05735(2) 1 8 0.011
B B(4) 0.377320(13) 0.213440(19) 1.19656(2) 1 8 0.011
B B(5) 0.451888(14) 0.340511(18) 1.29291(2) 1 8 0.010
H H(1) 0.448562 0.039892 1.103211 1 8 0.026
H H(2) 0.381975 0.341051 0.928942 1 8 0.027
H H(3) 0.557432 0.218957 0.929561 1 8 0.028
H H(4) 0.295125 0.215174 1.173001 1 8 0.029
H H(5) 0.423253 0.434507 1.323061 1 8 0.028
H H(6) 0.577545 0.13007 1.180076 1 8 0.015
H H(21) 0.253587 0.114454 0.394480 1 8 0.034
H H(22) 0.160506 0.129603 0.479771 1 8 0.036
H H(23) 0.209983 -0.01535 0.470845 1 8 0.037

loop_
_atom_type_symbol
_atom_type_description
_atom_type_scat_dispersion_real
_atom_type_scat_dispersion_imag
_atom_type_scat_source
C C 0.0033 0.0016 'International Tables Vol C Tables 4.2.6.8 and 6.1.1.4'
H H 0.0000 0.0000 'International Tables Vol C Tables 4.2.6.8 and 6.1.1.4'
B B 0.0013 0.0007 'International Tables Vol C Tables 4.2.6.8 and 6.1.1.4'
N N 0.0061 0.0033 'International Tables Vol C Tables 4.2.6.8 and 6.1.1.4'

loop_
_geom_angle_atom_site_label_1
_geom_angle_atom_site_label_2
_geom_angle_atom_site_label_3
_geom_angle
_geom_angle_site_symmetry_1
_geom_angle_site_symmetry_2
_geom_angle_site_symmetry_3
_geom_angle_publ_flag
C(1) N(1) B(1) 179.301(17) 1_555 1_555 1_555 yes
N(1) C(1) C(2) 178.908(18) 1_555 1_555 1_555 yes
C(1) C(2) H(21) 109.767 1_555 1_555 1_555 yes
C(1) C(2) H(22) 108.582 1_555 1_555 1_555 yes
C(1) C(2) H(23) 109.163 1_555 1_555 1_555 yes
H(21) C(2) H(22) 109.627 1_555 1_555 1_555 yes
H(21) C(2) H(23) 109.428 1_555 1_555 1_555 yes
H(22) C(2) H(23) 110.258 1_555 1_555 1_555 yes
N(1) B(1) B(2) 107.544(14) 1_555 1_555 1_555 yes
N(1) B(1) B(3) 116.544(13) 1_555 1_555 1_555 yes
N(1) B(1) B(4) 117.961(13) 1_555 1_555 1_555 yes
N(1) B(1) H(1) 108.857 1_555 1_555 1_555 yes
B(2) B(1) B(3) 58.288(10) 1_555 1_555 1_555 yes
B(2) B(1) B(4) 58.299(10) 1_555 1_555 1_555 yes
B(2) B(1) H(1) 143.555 1_555 1_555 1_555 yes
B(3) B(1) B(4) 104.492(12) 1_555 1_555 1_555 yes
B(3) B(1) H(1) 102.675 1_555 1_555 1_555 yes
B(4) B(1) H(1) 104.668 1_555 1_555 1_555 yes
B(1) B(2) B(3) 64.095(11) 1_555 1_555 1_555 yes
B(1) B(2) B(4) 64.218(11) 1_555 1_555 1_555 yes
B(1) B(2) B(5) 115.825(13) 1_555 1_555 1_555 yes
B(1) B(2) H(2) 110.058 1_555 1_555 1_555 yes
B(3) B(2) B(4) 113.525(14) 1_555 1_555 1_555 yes
B(3) B(2) B(5) 112.164(12) 1_555 1_555 1_555 yes
B(3) B(2) H(2) 117.778 1_555 1_555 1_555 yes
B(4) B(2) B(5) 60.803(11) 1_555 1_555 1_555 yes
B(4) B(2) H(2) 117.206 1_555 1_555 1_555 yes
B(5) B(2) H(2) 122.714 1_555 1_555 1_555 yes
B(1) B(3) B(2) 57.618(10) 1_555 1_555 1_555 yes
B(1) B(3) H(3) 120.195 1_555 1_555 1_555 yes
B(1) B(3) H(6) 86.500 1_555 1_555 1_555 yes
B(2) B(3) H(3) 124.266 1_555 1_555 1_555 yes
B(2) B(3) H(6) 121.658 1_555 1_555 1_555 yes
H(3) B(3) H(6) 113.169 1_555 1_555 1_555 yes
B(1) B(4) B(2) 57.483(10) 1_555 1_555 1_555 yes
B(1) B(4) B(5) 109.099(13) 1_555 1_555 1_555 yes
B(1) B(4) H(4) 121.717 1_555 1_555 1_555 yes
B(2) B(4) B(5) 59.588(10) 1_555 1_555 1_555 yes
B(2) B(4) H(4) 127.396 1_555 1_555 1_555 yes
B(5) B(4) H(4) 120.663 1_555 1_555 1_555 yes
B(2) B(5) B(4) 59.609(10) 1_555 1_555 1_555 yes
B(2) B(5) H(5) 123.019 1_555 1_555 1_555 yes
B(4) B(5) H(5) 123.878 1_555 1_555 1_555 yes

loop_
_geom_bond_atom_site_label_1
_geom_bond_atom_site_label_2
_geom_bond_distance
_geom_bond_site_symmetry_1
_geom_bond_site_symmetry_2
_geom_bond_publ_flag
N(1) C(1) 1.1486(2) 1_555 1_555 yes
N(1) B(1) 1.5258(2) 1_555 1_555 yes
C(1) C(2) 1.4455(2) 1_555 1_555 yes
C(2) H(21) 1.0920 1_555 1_555 yes
C(2) H(22) 1.0920 1_555 1_555 yes
C(2) H(23) 1.0920 1_555 1_555 yes
B(1) B(2) 1.7487(3) 1_555 1_555 yes
B(1) B(3) 1.8626(3) 1_555 1_555 yes
B(1) B(4) 1.8673(3) 1_555 1_555 yes
B(1) H(1) 1.1900 1_555 1_555 yes
B(2) B(3) 1.7615(3) 1_555 1_555 yes
B(2) B(4) 1.7643(3) 1_555 1_555 yes
B(2) B(5) 1.7640(2) 1_555 1_555 yes
B(2) H(2) 1.1900 1_555 1_555 yes
B(3) H(3) 1.1900 1_555 1_555 yes
B(3) H(6) 1.3200 1_555 1_555 yes
B(4) B(5) 1.7855(3) 1_555 1_555 yes
B(4) H(4) 1.1900 1_555 1_555 yes
B(5) H(5) 1.1900 1_555 1_555 yes
